data_8101600
loop_
_publ_author_name
'Z\"urcher, Fabio'
'Nesper, Reinhard'

_publ_section_title
;
Crystal structure of two pentastrontium trisilicidogermanides, 
Sr~5~Si~1.7~Ge~1.3~ and Sr~5~Si~2.87~Ge~0.13~
;
_journal_issue 4
_journal_name_full 'Zeitschrift f\"ur Kristallographie - New Crystal Structures'
_journal_page_first 413
_journal_page_last 414
_journal_volume 214
_journal_year 1999
_chemical_formula_moiety Sr5Si1.7Ge1.3
_chemical_formula_sum 'Ge1.3 Si1.7 Sr5'
_chemical_formula_weight 580.22
_space_group_IT_number 140
_symmetry_cell_setting tetragonal
_symmetry_space_group_name_Hall '-I 4 2c'
_symmetry_space_group_name_H-M 'I 4/m c m'
_cell_angle_alpha 90.00
_cell_angle_beta 90.00
_cell_angle_gamma 90.00
_cell_formula_units_Z 4
_cell_length_a 8.107(6)
_cell_length_b 8.107(6)
_cell_length_c 15.80(1)
_cell_measurement_temperature 298(2)
_cell_volume 1038(1)
_diffrn_ambient_temperature 298(2)
_exptl_crystal_density_diffrn 3.712
_refine_ls_R_factor_obs 0.0263
_refine_ls_wR_factor_obs 0.0593
_cod_original_formula_sum 'Ge1.30 Si1.70 Sr5'
_cod_database_code 8101600

loop_
_symmetry_equiv_pos_as_xyz
'x, y, z'
'-x, -y, z'
'-y, x, z'
'y, -x, z'
'-x, y, -z+1/2'
'x, -y, -z+1/2'
'y, x, -z+1/2'
'-y, -x, -z+1/2'
'x+1/2, y+1/2, z+1/2'
'-x+1/2, -y+1/2, z+1/2'
'-y+1/2, x+1/2, z+1/2'
'y+1/2, -x+1/2, z+1/2'
'-x+1/2, y+1/2, -z+1'
'x+1/2, -y+1/2, -z+1'
'y+1/2, x+1/2, -z+1'
'-y+1/2, -x+1/2, -z+1'
'-x, -y, -z'
'x, y, -z'
'y, -x, -z'
'-y, x, -z'
'x, -y, z-1/2'
'-x, y, z-1/2'
'-y, -x, z-1/2'
'y, x, z-1/2'
'-x+1/2, -y+1/2, -z+1/2'
'x+1/2, y+1/2, -z+1/2'
'y+1/2, -x+1/2, -z+1/2'
'-y+1/2, x+1/2, -z+1/2'
'x+1/2, -y+1/2, z'
'-x+1/2, y+1/2, z'
'-y+1/2, -x+1/2, z'
'y+1/2, x+1/2, z'

loop_
_atom_site_aniso_label
_atom_site_aniso_U_11
_atom_site_aniso_U_22
_atom_site_aniso_U_33
_atom_site_aniso_U_23
_atom_site_aniso_U_13
_atom_site_aniso_U_12
Sr1 0.0214(6) 0.0214(6) 0.0524(9) 0.000 0.000 0.000
Sr2 0.0249(4) 0.0249(4) 0.0254(5) -0.00227(17) -0.00227(17) -0.0005(3)
Si1 0.0267(9) 0.0267(9) 0.0287(10) 0.000 0.000 0.000
Ge1 0.0267(9) 0.0267(9) 0.0287(10) 0.000 0.000 0.000
Si2 0.0204(9) 0.0204(9) 0.0230(10) 0.000 0.000 0.0016(8)
Ge2 0.0204(9) 0.0204(9) 0.0230(10) 0.000 0.000 0.0016(8)

loop_
_atom_site_label
_atom_site_type_symbol
_atom_site_fract_x
_atom_site_fract_y
_atom_site_fract_z
_atom_site_U_iso_or_equiv
_atom_site_thermal_displace_type
_atom_site_occupancy
_atom_site_calc_flag
_atom_site_refinement_flags
_atom_site_disorder_group
Sr1 Sr 0.0000 0.0000 0.0000 0.0318(5) Uani 1 d S .
Sr2 Sr 0.17826(6) 0.67826(6) 0.14102(4) 0.0251(4) Uani 1 d S .
Si1 Si 0.0000 0.0000 0.2500 0.0274(8) Uani 0.209(12) d SP .
Ge1 Ge 0.0000 0.0000 0.2500 0.0274(8) Uani 0.791(12) d SP .
Si2 Si 0.38966(17) 0.88966(17) 0.0000 0.0212(8) Uani 0.746(9) d SP .
Ge2 Ge 0.38966(17) 0.88966(17) 0.0000 0.0212(8) Uani 0.254(9) d SP .

loop_
_geom_bond_atom_site_label_1
_geom_bond_atom_site_label_2
_geom_bond_distance
_geom_bond_site_symmetry_2
_geom_bond_publ_flag
Sr1 Si2 3.2832(10) 19_455 ?
Sr1 Si2 3.2832(10) 3_655 ?
Sr1 Si2 3.2832(10) 17_565 ?
Sr1 Si2 3.2832(10) 1_545 ?
Sr1 Sr2 3.7223(5) 19_455 ?
Sr1 Sr2 3.7223(5) 3_655 ?
Sr1 Sr2 3.7223(5) 2_565 ?
Sr1 Sr2 3.7223(5) 18_545 ?
Sr1 Sr2 3.7223(5) 4_455 ?
Sr1 Sr2 3.7223(5) 20_655 ?
Sr1 Sr2 3.7223(5) 1_545 ?
Sr1 Sr2 3.7223(5) 17_565 ?
Sr1 Si1 3.9495(5) . ?
Sr1 Si1 3.9495(5) 17 ?
Sr1 Si2 5.0282(17) 17_665 ?
Sr1 Si2 5.0282(17) 1_445 ?
Sr1 Si2 5.0282(17) 19_465 ?
Sr1 Si2 5.0282(17) 3_645 ?
Sr2 Si2 3.2772(10) 19_465 ?
Sr2 Si2 3.2772(10) 3_655 ?
Sr2 Si2 3.2920(16) . ?
Sr2 Si1 3.4433(5) 25 ?
Sr2 Si1 3.4433(5) 1_565 ?
Sr2 Sr1 3.7222(5) 13_554 ?
Sr2 Sr1 3.7222(5) 1_565 ?
Sr2 Sr2 3.8161(13) 25_565 ?
Sr2 Sr2 4.0875(15) 2_565 ?
Sr2 Sr2 4.2171(6) 3_655 ?
Sr2 Sr2 4.2171(6) 4_465 ?
Sr2 Sr2 4.2171(6) 4_565 ?
Sr2 Sr2 4.2171(6) 3_665 ?
Sr2 Sr2 4.4556(14) 18 ?
Sr2 Sr2 4.4956(12) 27_455 ?
Sr2 Sr2 4.4956(12) 28 ?
Sr2 Si2 5.432(2) 17_675 ?
Si1 Sr2 3.4433(5) 4_455 ?
Si1 Sr2 3.4433(5) 27_455 ?
Si1 Sr2 3.4433(5) 25 ?
Si1 Sr2 3.4433(5) 1_545 ?
Si1 Sr2 3.4433(5) 28_545 ?
Si1 Sr2 3.4433(5) 3_655 ?
Si1 Sr2 3.4433(5) 2_565 ?
Si1 Sr2 3.4433(5) 26_445 ?
Si1 Sr1 3.9495(5) 5 ?
Si1 Si2 5.1359(8) 27_455 ?
Si1 Si2 5.1359(8) 19_455 ?
Si1 Si2 5.1359(8) 9_445 ?
Si1 Si2 5.1359(8) 17_565 ?
Si1 Si2 5.1359(8) 1_545 ?
Si1 Si2 5.1359(8) 3_655 ?
Si1 Si2 5.1359(8) 11_545 ?
Si1 Si2 5.1359(8) 25 ?
Si2 Si2 2.530(4) 17_675 ?
Si2 Sr2 3.2773(10) 4_565 ?
Si2 Sr2 3.2773(10) 3_665 ?
Si2 Sr2 3.2773(10) 20_665 ?
Si2 Sr2 3.2773(10) 19_565 ?
Si2 Sr1 3.2832(10) 13_554 ?
Si2 Sr1 3.2832(10) 1_565 ?
Si2 Sr2 3.2921(16) 18 ?
Si2 Si2 4.6431(15) 19_465 ?
Si2 Si2 4.6431(15) 3_655 ?
Si2 Si2 4.6432(15) 19_565 ?
Si2 Si2 4.6432(15) 3_665 ?
Si2 Sr1 5.0282(17) 13_564 ?
Si2 Sr1 5.0282(17) 1_665 ?
Si2 Si1 5.1359(8) 9_554 ?
Si2 Si1 5.1359(8) 17_565 ?
Si2 Si1 5.1359(8) 25 ?
Si2 Si1 5.1359(8) 1_565 ?
Si2 Sr2 5.432(2) 2_675 ?
